data_4027205
loop_
_publ_author_name
'Abel Ros'
'Beatriz Estepa'
'Antonio Bermejo'
'Eleuterio \'Alvarez'
'Rosario Fern\'andez'
'Jos\'e M. Lassaletta'

_publ_contact_author_address
;
  Prof. Jos\'e M. Lassaletta
     Instituto de Investigaciones Qu\'imicas, C.S.I.C-Universidad de Sevilla,
     Avd. Am\'erico Vespucio, 49., Isla de la Cartuja, E-41092 Sevilla,  Spain  
;
_publ_contact_author_email jmlassa@iiq.csic.es
_publ_contact_author_fax '+34 954 460565'
_publ_contact_author_name 'Prof. Jos\'e M. Lassaletta'
_publ_contact_author_phone '+34 954 489563'
_publ_section_title
;
 Phosphino Hydrazones as Suitable Ligands in the Asymmetric Suzuki-Miyaura
 Cross-Coupling
;
_journal_name_full 'Journal of Organic Chemistry'
_journal_page_first 4740
_journal_page_last 4750
_journal_paper_doi 10.1021/jo300548z
_journal_volume 77
_journal_year 2012
_chemical_absolute_configuration rmad
_chemical_formula_moiety 'C35 H31 Cl2 N2 P Pd, 2(C H2 Cl2)'
_chemical_formula_sum 'C37 H35 Cl6 N2 P Pd'
_chemical_formula_weight 857.74
_chemical_name_systematic
; 
 ? 
;
_space_group_IT_number 4
_symmetry_cell_setting monoclinic
_symmetry_space_group_name_Hall 'P 2yb'
_symmetry_space_group_name_H-M 'P 1 21 1'
_atom_sites_solution_hydrogens geom
_atom_sites_solution_primary direct
_atom_sites_solution_secondary difmap
_audit_creation_method SHELXL-97
_cell_angle_alpha 90.00
_cell_angle_beta 114.7560(10)
_cell_angle_gamma 90.00
_cell_formula_units_Z 2
_cell_length_a 11.0806(6)
_cell_length_b 16.4390(9)
_cell_length_c 11.2749(7)
_cell_measurement_reflns_used 6832
_cell_measurement_temperature 173(2)
_cell_measurement_theta_max 27.85
_cell_measurement_theta_min 2.34
_cell_volume 1865.03(19)
_computing_cell_refinement 'APEX2 Software Suite (Bruker, 2007)'
_computing_data_collection 'APEX2 Software Suite (Bruker, 2007)'
_computing_data_reduction 'APEX2 Software Suite (Bruker, 2007)'
_computing_molecular_graphics 'SHELXTL (Sheldrick, 2008)'
_computing_publication_material 'SHELXTL and publCIF (Westrip, 2010)'
_computing_structure_refinement 'SHELXL97 (Sheldrick, 2008)'
_computing_structure_solution 'SIR2002 (Burla et al., 2003)'
_diffrn_ambient_temperature 173(2)
_diffrn_detector_area_resol_mean 8.26
_diffrn_measured_fraction_theta_full 0.985
_diffrn_measured_fraction_theta_max 0.985
_diffrn_measurement_device_type
;
 Bruker-Nonius X8kappa APEX II CCD area detector
;
_diffrn_measurement_method 'phi and omega scans with narrow frames'
_diffrn_radiation_monochromator graphite
_diffrn_radiation_source 'fine-focus sealed tube'
_diffrn_radiation_type MoK\a
_diffrn_radiation_wavelength 0.71073
_diffrn_reflns_av_R_equivalents 0.0273
_diffrn_reflns_av_sigmaI/netI 0.0459
_diffrn_reflns_limit_h_max 14
_diffrn_reflns_limit_h_min -12
_diffrn_reflns_limit_k_max 21
_diffrn_reflns_limit_k_min -21
_diffrn_reflns_limit_l_max 14
_diffrn_reflns_limit_l_min -14
_diffrn_reflns_number 11920
_diffrn_reflns_theta_full 28.01
_diffrn_reflns_theta_max 28.01
_diffrn_reflns_theta_min 1.99
_diffrn_standards_decay_% 0
_exptl_absorpt_coefficient_mu 1.000
_exptl_absorpt_correction_T_max 0.8564
_exptl_absorpt_correction_T_min 0.6864
_exptl_absorpt_correction_type multi-scan
_exptl_absorpt_process_details
;
program SADABS, Bruker (2001).
;
_exptl_crystal_colour orange
_exptl_crystal_density_diffrn 1.527
_exptl_crystal_description irregular
_exptl_crystal_F_000 868
_exptl_crystal_size_max 0.39
_exptl_crystal_size_mid 0.36
_exptl_crystal_size_min 0.16
_refine_diff_density_max 0.674
_refine_diff_density_min -0.511
_refine_diff_density_rms 0.060
_refine_ls_abs_structure_details 'Flack H D (1983), Acta Cryst. A39, 876-881'
_refine_ls_abs_structure_Flack -0.020(17)
_refine_ls_extinction_method none
_refine_ls_goodness_of_fit_ref 0.997
_refine_ls_hydrogen_treatment constr
_refine_ls_matrix_type full
_refine_ls_number_parameters 424
_refine_ls_number_reflns 7710
_refine_ls_number_restraints 1
_refine_ls_restrained_S_all 0.997
_refine_ls_R_factor_all 0.0311
_refine_ls_R_factor_gt 0.0284
_refine_ls_shift/su_max 0.001
_refine_ls_shift/su_mean 0.000
_refine_ls_structure_factor_coef Fsqd
_refine_ls_weighting_details 'calc w=1/[\s^2^(Fo^2^)+(0.0282P)^2^+0.0000P] where P=(Fo^2^+2Fc^2^)/3'
_refine_ls_weighting_scheme calc
_refine_ls_wR_factor_gt 0.0594
_refine_ls_wR_factor_ref 0.0602
_reflns_number_gt 7177
_reflns_number_total 7710
_reflns_threshold_expression >2sigma(I)
_cod_data_source_file jo300548z_si_002_2.cif
_cod_data_source_block 10a
_cod_original_cell_volume 1865.02(18)
_cod_database_code 4027205

loop_
_symmetry_equiv_pos_as_xyz
'x, y, z'
'-x, y+1/2, -z'

loop_
_atom_site_label
_atom_site_type_symbol
_atom_site_fract_x
_atom_site_fract_y
_atom_site_fract_z
_atom_site_U_iso_or_equiv
_atom_site_adp_type
_atom_site_occupancy
_atom_site_symmetry_multiplicity
_atom_site_calc_flag
_atom_site_refinement_flags
Pd1 Pd 0.378619(19) 0.657326(12) 0.168958(19) 0.01800(5) Uani 1 1 d .
Cl1 Cl 0.57275(8) 0.71282(5) 0.15504(8) 0.02975(17) Uani 1 1 d .
Cl2 Cl 0.31071(9) 0.78589(5) 0.18457(9) 0.03472(19) Uani 1 1 d .
P1 P 0.21876(7) 0.60674(4) 0.21666(7) 0.01851(15) Uani 1 1 d .
N1 N 0.4295(2) 0.53793(14) 0.1466(2) 0.0190(5) Uani 1 1 d .
N2 N 0.4698(2) 0.52464(15) 0.0501(2) 0.0221(5) Uani 1 1 d .
C1 C 0.4474(3) 0.48155(17) 0.2323(3) 0.0213(6) Uani 1 1 d .
H1 H 0.4939 0.4344 0.2259 0.026 Uiso 1 1 calc R
C2 C 0.4036(3) 0.48262(17) 0.3387(3) 0.0196(6) Uani 1 1 d .
C3 C 0.2986(3) 0.52939(17) 0.3404(3) 0.0189(6) Uani 1 1 d .
C4 C 0.2581(3) 0.51870(18) 0.4417(3) 0.0236(6) Uani 1 1 d .
H4 H 0.1855 0.5494 0.4418 0.028 Uiso 1 1 calc R
C5 C 0.3227(3) 0.46393(19) 0.5415(3) 0.0285(7) Uani 1 1 d .
H5 H 0.2938 0.4567 0.6091 0.034 Uiso 1 1 calc R
C6 C 0.4294(3) 0.4198(2) 0.5427(3) 0.0306(7) Uani 1 1 d .
H6 H 0.4768 0.3842 0.6134 0.037 Uiso 1 1 calc R
C7 C 0.4671(3) 0.42762(19) 0.4409(3) 0.0274(7) Uani 1 1 d .
H7 H 0.5376 0.3950 0.4403 0.033 Uiso 1 1 calc R
C8 C 0.5293(3) 0.44622(18) 0.0366(3) 0.0217(6) Uani 1 1 d .
H8 H 0.4728 0.3999 0.0409 0.026 Uiso 1 1 calc R
C9 C 0.5234(3) 0.45263(19) -0.1018(3) 0.0254(7) Uani 1 1 d .
H9A H 0.6049 0.4299 -0.1047 0.030 Uiso 1 1 calc R
H9B H 0.4452 0.4232 -0.1655 0.030 Uiso 1 1 calc R
C10 C 0.5122(3) 0.54375(19) -0.1308(3) 0.0254(7) Uani 1 1 d .
H10A H 0.4741 0.5543 -0.2260 0.031 Uiso 1 1 calc R
H10B H 0.5997 0.5709 -0.0886 0.031 Uiso 1 1 calc R
C11 C 0.4169(3) 0.57248(18) -0.0705(3) 0.0212(6) Uani 1 1 d .
H11 H 0.4287 0.6320 -0.0503 0.025 Uiso 1 1 calc R
C12 C 0.6710(3) 0.43566(19) 0.1404(3) 0.0231(6) Uani 1 1 d .
C13 C 0.7444(3) 0.4994(2) 0.2149(3) 0.0281(7) Uani 1 1 d .
H13 H 0.7055 0.5518 0.2061 0.034 Uiso 1 1 calc R
C14 C 0.8763(3) 0.4868(2) 0.3035(3) 0.0327(8) Uani 1 1 d .
H14 H 0.9271 0.5309 0.3548 0.039 Uiso 1 1 calc R
C15 C 0.9329(3) 0.4111(2) 0.3169(3) 0.0343(8) Uani 1 1 d .
H15 H 1.0225 0.4028 0.3775 0.041 Uiso 1 1 calc R
C16 C 0.8599(3) 0.3472(2) 0.2427(3) 0.0320(8) Uani 1 1 d .
H16 H 0.8993 0.2948 0.2524 0.038 Uiso 1 1 calc R
C17 C 0.7289(3) 0.3587(2) 0.1536(3) 0.0273(7) Uani 1 1 d .
H17 H 0.6790 0.3145 0.1019 0.033 Uiso 1 1 calc R
C18 C 0.2731(3) 0.55396(18) -0.1620(3) 0.0229(6) Uani 1 1 d .
C19 C 0.2103(3) 0.4824(2) -0.1541(3) 0.0278(7) Uani 1 1 d .
H19 H 0.2541 0.4455 -0.0843 0.033 Uiso 1 1 calc R
C20 C 0.0828(4) 0.4643(2) -0.2482(3) 0.0346(8) Uani 1 1 d .
H20 H 0.0403 0.4153 -0.2422 0.042 Uiso 1 1 calc R
C21 C 0.0192(3) 0.5170(2) -0.3490(3) 0.0396(9) Uani 1 1 d .
H21 H -0.0667 0.5041 -0.4136 0.048 Uiso 1 1 calc R
C22 C 0.0799(3) 0.5895(2) -0.3573(3) 0.0375(8) Uani 1 1 d .
H22 H 0.0351 0.6263 -0.4268 0.045 Uiso 1 1 calc R
C23 C 0.2062(3) 0.6078(2) -0.2633(3) 0.0307(7) Uani 1 1 d .
H23 H 0.2472 0.6576 -0.2685 0.037 Uiso 1 1 calc R
C24 C 0.1408(3) 0.67410(16) 0.2928(3) 0.0221(7) Uani 1 1 d .
C25 C 0.0044(3) 0.68118(18) 0.2426(3) 0.0276(7) Uani 1 1 d .
H25 H -0.0504 0.6519 0.1663 0.033 Uiso 1 1 calc R
C26 C -0.0531(3) 0.7323(2) 0.3055(3) 0.0356(8) Uani 1 1 d .
H26 H -0.1470 0.7373 0.2720 0.043 Uiso 1 1 calc R
C27 C 0.0267(3) 0.7746(2) 0.4150(3) 0.0338(8) Uani 1 1 d .
H27 H -0.0122 0.8091 0.4570 0.041 Uiso 1 1 calc R
C28 C 0.1646(4) 0.7674(2) 0.4655(3) 0.0338(8) Uani 1 1 d .
H28 H 0.2194 0.7968 0.5416 0.041 Uiso 1 1 calc R
C29 C 0.2216(3) 0.7172(2) 0.4039(3) 0.0285(7) Uani 1 1 d .
H29 H 0.3155 0.7122 0.4376 0.034 Uiso 1 1 calc R
C30 C 0.0829(3) 0.56136(18) 0.0797(3) 0.0208(6) Uani 1 1 d .
C31 C 0.0355(3) 0.4841(2) 0.0874(3) 0.0272(7) Uani 1 1 d .
H31 H 0.0799 0.4519 0.1633 0.033 Uiso 1 1 calc R
C32 C -0.0766(3) 0.4539(2) -0.0157(3) 0.0359(8) Uani 1 1 d .
H32 H -0.1094 0.4012 -0.0108 0.043 Uiso 1 1 calc R
C33 C -0.1401(3) 0.5017(2) -0.1258(3) 0.0392(9) Uani 1 1 d .
H33 H -0.2173 0.4817 -0.1963 0.047 Uiso 1 1 calc R
C34 C -0.0926(3) 0.5779(2) -0.1341(3) 0.0353(8) Uani 1 1 d .
H34 H -0.1371 0.6100 -0.2101 0.042 Uiso 1 1 calc R
C35 C 0.0200(3) 0.6079(2) -0.0321(3) 0.0277(7) Uani 1 1 d .
H35 H 0.0539 0.6599 -0.0388 0.033 Uiso 1 1 calc R
Cl3 Cl 0.20818(11) 0.31415(6) 0.07149(11) 0.0569(3) Uani 1 1 d .
Cl4 Cl 0.47658(11) 0.25326(6) 0.23125(11) 0.0561(3) Uani 1 1 d .
C36 C 0.3190(4) 0.2321(2) 0.1034(4) 0.0470(10) Uani 1 1 d .
H36A H 0.3304 0.2189 0.0230 0.056 Uiso 1 1 calc R
H36B H 0.2804 0.1838 0.1271 0.056 Uiso 1 1 calc R
Cl5 Cl 0.19216(11) 0.25366(7) 0.38712(13) 0.0703(4) Uani 1 1 d .
Cl6 Cl 0.37525(15) 0.11822(8) 0.47107(15) 0.0952(5) Uani 1 1 d .
C37 C 0.3305(8) 0.2111(4) 0.5039(5) 0.126(3) Uani 1 1 d .
H37A H 0.4058 0.2488 0.5217 0.151 Uiso 1 1 calc R
H37B H 0.3171 0.2069 0.5851 0.151 Uiso 1 1 calc R

loop_
_atom_site_aniso_label
_atom_site_aniso_U_11
_atom_site_aniso_U_22
_atom_site_aniso_U_33
_atom_site_aniso_U_23
_atom_site_aniso_U_13
_atom_site_aniso_U_12
Pd1 0.01726(9) 0.01726(9) 0.01995(9) -0.00037(11) 0.00825(7) -0.00088(10)
Cl1 0.0250(4) 0.0331(4) 0.0341(4) -0.0051(3) 0.0153(3) -0.0087(3)
Cl2 0.0431(5) 0.0183(4) 0.0534(5) 0.0021(3) 0.0307(4) 0.0015(3)
P1 0.0173(4) 0.0189(4) 0.0190(4) -0.0004(3) 0.0073(3) -0.0002(3)
N1 0.0175(12) 0.0219(13) 0.0171(12) -0.0034(10) 0.0067(10) -0.0006(9)
N2 0.0249(13) 0.0229(13) 0.0203(13) 0.0011(10) 0.0114(11) 0.0041(10)
C1 0.0221(15) 0.0177(14) 0.0234(15) -0.0001(12) 0.0090(13) 0.0021(11)
C2 0.0190(14) 0.0193(14) 0.0188(14) -0.0026(11) 0.0062(12) -0.0031(11)
C3 0.0175(14) 0.0195(14) 0.0175(14) -0.0006(11) 0.0051(11) -0.0030(11)
C4 0.0206(15) 0.0302(17) 0.0209(15) -0.0008(13) 0.0094(12) -0.0026(12)
C5 0.0342(18) 0.0301(18) 0.0201(16) 0.0020(13) 0.0103(14) -0.0020(14)
C6 0.0360(19) 0.0274(17) 0.0237(17) 0.0050(13) 0.0080(14) 0.0015(14)
C7 0.0306(18) 0.0244(16) 0.0262(17) 0.0027(13) 0.0109(14) 0.0035(13)
C8 0.0206(15) 0.0226(15) 0.0230(15) 0.0001(12) 0.0102(12) 0.0028(12)
C9 0.0259(16) 0.0289(17) 0.0205(15) -0.0033(12) 0.0087(13) 0.0044(13)
C10 0.0259(17) 0.0306(17) 0.0230(16) 0.0006(13) 0.0134(13) 0.0026(13)
C11 0.0249(16) 0.0195(14) 0.0204(15) 0.0037(11) 0.0108(12) 0.0028(11)
C12 0.0256(16) 0.0274(16) 0.0204(15) 0.0039(12) 0.0139(13) 0.0049(12)
C13 0.0291(17) 0.0313(17) 0.0257(17) 0.0004(13) 0.0133(14) 0.0030(14)
C14 0.0284(18) 0.042(2) 0.0259(17) 0.0029(15) 0.0092(14) -0.0031(15)
C15 0.0208(17) 0.048(2) 0.0321(19) 0.0176(16) 0.0088(14) 0.0036(15)
C16 0.0303(19) 0.0313(19) 0.037(2) 0.0129(15) 0.0171(17) 0.0103(15)
C17 0.0295(18) 0.0249(16) 0.0293(17) 0.0017(13) 0.0142(14) 0.0031(13)
C18 0.0293(17) 0.0221(15) 0.0223(15) -0.0016(12) 0.0157(13) 0.0032(12)
C19 0.0317(18) 0.0250(16) 0.0280(18) 0.0002(13) 0.0137(15) 0.0030(14)
C20 0.033(2) 0.039(2) 0.034(2) -0.0082(16) 0.0164(16) -0.0035(16)
C21 0.0267(18) 0.062(3) 0.0293(19) -0.0082(17) 0.0104(15) -0.0008(17)
C22 0.0289(18) 0.055(2) 0.0267(18) 0.0096(16) 0.0095(14) 0.0111(16)
C23 0.0365(19) 0.0304(18) 0.0298(18) 0.0066(14) 0.0184(15) 0.0082(14)
C24 0.0234(14) 0.0200(18) 0.0248(14) 0.0019(11) 0.0122(12) 0.0020(11)
C25 0.0266(16) 0.0285(18) 0.0289(17) -0.0028(12) 0.0128(13) 0.0016(12)
C26 0.0262(18) 0.039(2) 0.043(2) 0.0036(16) 0.0168(16) 0.0123(15)
C27 0.044(2) 0.0283(18) 0.038(2) -0.0034(15) 0.0264(17) 0.0076(15)
C28 0.046(2) 0.0305(18) 0.0281(18) -0.0090(14) 0.0183(16) -0.0018(15)
C29 0.0278(17) 0.0312(17) 0.0278(17) -0.0037(14) 0.0130(14) -0.0024(13)
C30 0.0182(14) 0.0262(15) 0.0196(15) -0.0028(12) 0.0095(12) 0.0015(11)
C31 0.0280(17) 0.0323(17) 0.0235(16) -0.0030(13) 0.0129(13) -0.0060(13)
C32 0.0352(19) 0.042(2) 0.036(2) -0.0108(16) 0.0208(16) -0.0193(16)
C33 0.0229(18) 0.067(3) 0.0255(18) -0.0146(17) 0.0077(15) -0.0094(17)
C34 0.0254(17) 0.054(2) 0.0219(17) 0.0007(15) 0.0052(14) 0.0092(16)
C35 0.0304(17) 0.0278(17) 0.0246(16) 0.0015(13) 0.0114(14) 0.0050(13)
Cl3 0.0650(7) 0.0409(6) 0.0677(7) 0.0066(5) 0.0304(6) 0.0089(5)
Cl4 0.0583(6) 0.0388(5) 0.0691(7) -0.0061(5) 0.0246(6) 0.0026(5)
C36 0.053(2) 0.035(2) 0.068(3) -0.0090(19) 0.040(2) -0.0022(17)
Cl5 0.0446(6) 0.0558(7) 0.0869(9) -0.0133(6) 0.0042(6) 0.0159(5)
Cl6 0.0821(9) 0.0590(8) 0.0862(10) -0.0031(7) -0.0223(8) 0.0345(7)
C37 0.177(7) 0.087(4) 0.041(3) -0.019(3) -0.025(4) 0.064(4)

loop_
_atom_type_symbol
_atom_type_description
_atom_type_scat_dispersion_real
_atom_type_scat_dispersion_imag
_atom_type_scat_source
C C 0.0033 0.0016 'International Tables Vol C Tables 4.2.6.8 and 6.1.1.4'
H H 0.0000 0.0000 'International Tables Vol C Tables 4.2.6.8 and 6.1.1.4'
N N 0.0061 0.0033 'International Tables Vol C Tables 4.2.6.8 and 6.1.1.4'
P P 0.1023 0.0942 'International Tables Vol C Tables 4.2.6.8 and 6.1.1.4'
Cl Cl 0.1484 0.1585 'International Tables Vol C Tables 4.2.6.8 and 6.1.1.4'
Pd Pd -0.9988 1.0072 'International Tables Vol C Tables 4.2.6.8 and 6.1.1.4'

loop_
_geom_angle_atom_site_label_1
_geom_angle_atom_site_label_2
_geom_angle_atom_site_label_3
_geom_angle
N1 Pd1 P1 87.71(7)
N1 Pd1 Cl2 176.61(7)
P1 Pd1 Cl2 90.34(3)
N1 Pd1 Cl1 93.15(7)
P1 Pd1 Cl1 170.67(3)
Cl2 Pd1 Cl1 89.22(3)
C30 P1 C3 109.29(13)
C30 P1 C24 105.29(13)
C3 P1 C24 103.73(13)
C30 P1 Pd1 114.33(9)
C3 P1 Pd1 105.47(9)
C24 P1 Pd1 118.05(9)
C1 N1 N2 119.0(2)
C1 N1 Pd1 123.30(19)
N2 N1 Pd1 116.41(18)
N1 N2 C11 121.4(2)
N1 N2 C8 122.2(2)
C11 N2 C8 113.1(2)
N1 C1 C2 127.0(3)
N1 C1 H1 116.5
C2 C1 H1 116.5
C7 C2 C3 118.5(2)
C7 C2 C1 116.1(3)
C3 C2 C1 125.2(3)
C2 C3 C4 119.5(3)
C2 C3 P1 120.8(2)
C4 C3 P1 119.6(2)
C5 C4 C3 120.8(3)
C5 C4 H4 119.6
C3 C4 H4 119.6
C6 C5 C4 119.9(3)
C6 C5 H5 120.1
C4 C5 H5 120.1
C5 C6 C7 119.9(3)
C5 C6 H6 120.1
C7 C6 H6 120.1
C6 C7 C2 121.4(3)
C6 C7 H7 119.3
C2 C7 H7 119.3
N2 C8 C12 112.3(2)
N2 C8 C9 102.3(2)
C12 C8 C9 112.3(2)
N2 C8 H8 109.9
C12 C8 H8 109.9
C9 C8 H8 109.9
C10 C9 C8 104.5(2)
C10 C9 H9A 110.9
C8 C9 H9A 110.9
C10 C9 H9B 110.9
C8 C9 H9B 110.9
H9A C9 H9B 108.9
C9 C10 C11 102.4(2)
C9 C10 H10A 111.3
C11 C10 H10A 111.3
C9 C10 H10B 111.3
C11 C10 H10B 111.3
H10A C10 H10B 109.2
N2 C11 C18 114.8(2)
N2 C11 C10 99.4(2)
C18 C11 C10 110.7(2)
N2 C11 H11 110.5
C18 C11 H11 110.5
C10 C11 H11 110.5
C13 C12 C17 119.8(3)
C13 C12 C8 122.5(3)
C17 C12 C8 117.6(3)
C12 C13 C14 119.8(3)
C12 C13 H13 120.1
C14 C13 H13 120.1
C15 C14 C13 120.3(3)
C15 C14 H14 119.8
C13 C14 H14 119.8
C14 C15 C16 120.0(3)
C14 C15 H15 120.0
C16 C15 H15 120.0
C15 C16 C17 120.4(3)
C15 C16 H16 119.8
C17 C16 H16 119.8
C16 C17 C12 119.6(3)
C16 C17 H17 120.2
C12 C17 H17 120.2
C19 C18 C23 118.9(3)
C19 C18 C11 122.5(3)
C23 C18 C11 118.5(3)
C18 C19 C20 120.4(3)
C18 C19 H19 119.8
C20 C19 H19 119.8
C21 C20 C19 120.1(3)
C21 C20 H20 119.9
C19 C20 H20 119.9
C20 C21 C22 120.3(3)
C20 C21 H21 119.9
C22 C21 H21 119.9
C23 C22 C21 119.7(3)
C23 C22 H22 120.1
C21 C22 H22 120.1
C18 C23 C22 120.6(3)
C18 C23 H23 119.7
C22 C23 H23 119.7
C25 C24 C29 120.6(3)
C25 C24 P1 120.8(2)
C29 C24 P1 118.6(2)
C24 C25 C26 119.4(3)
C24 C25 H25 120.3
C26 C25 H25 120.3
C27 C26 C25 119.9(3)
C27 C26 H26 120.1
C25 C26 H26 120.1
C26 C27 C28 120.5(3)
C26 C27 H27 119.7
C28 C27 H27 119.7
C29 C28 C27 119.8(3)
C29 C28 H28 120.1
C27 C28 H28 120.1
C28 C29 C24 119.8(3)
C28 C29 H29 120.1
C24 C29 H29 120.1
C35 C30 C31 120.0(3)
C35 C30 P1 118.1(2)
C31 C30 P1 121.7(2)
C30 C31 C32 120.2(3)
C30 C31 H31 119.9
C32 C31 H31 119.9
C33 C32 C31 119.1(3)
C33 C32 H32 120.4
C31 C32 H32 120.4
C34 C33 C32 120.8(3)
C34 C33 H33 119.6
C32 C33 H33 119.6
C33 C34 C35 120.3(3)
C33 C34 H34 119.9
C35 C34 H34 119.9
C34 C35 C30 119.6(3)
C34 C35 H35 120.2
C30 C35 H35 120.2
Cl3 C36 Cl4 112.4(2)
Cl3 C36 H36A 109.1
Cl4 C36 H36A 109.1
Cl3 C36 H36B 109.1
Cl4 C36 H36B 109.1
H36A C36 H36B 107.8
Cl6 C37 Cl5 117.0(3)
Cl6 C37 H37A 108.1
Cl5 C37 H37A 108.1
Cl6 C37 H37B 108.1
Cl5 C37 H37B 108.1
H37A C37 H37B 107.3

loop_
_geom_bond_atom_site_label_1
_geom_bond_atom_site_label_2
_geom_bond_distance
Pd1 N1 2.086(2)
Pd1 P1 2.2172(7)
Pd1 Cl2 2.2748(8)
Pd1 Cl1 2.4014(7)
P1 C30 1.806(3)
P1 C3 1.820(3)
P1 C24 1.825(3)
N1 C1 1.293(4)
N1 N2 1.356(3)
N2 C11 1.464(4)
N2 C8 1.485(4)
C1 C2 1.470(4)
C1 H1 0.9500
C2 C7 1.401(4)
C2 C3 1.402(4)
C3 C4 1.402(4)
C4 C5 1.384(4)
C4 H4 0.9500
C5 C6 1.382(4)
C5 H5 0.9500
C6 C7 1.382(4)
C6 H6 0.9500
C7 H7 0.9500
C8 C12 1.525(4)
C8 C9 1.537(4)
C8 H8 1.0000
C9 C10 1.527(4)
C9 H9A 0.9900
C9 H9B 0.9900
C10 C11 1.549(4)
C10 H10A 0.9900
C10 H10B 0.9900
C11 C18 1.522(4)
C11 H11 1.0000
C12 C13 1.375(4)
C12 C17 1.398(4)
C13 C14 1.398(4)
C13 H13 0.9500
C14 C15 1.374(5)
C14 H14 0.9500
C15 C16 1.375(5)
C15 H15 0.9500
C16 C17 1.390(5)
C16 H16 0.9500
C17 H17 0.9500
C18 C19 1.389(4)
C18 C23 1.389(4)
C19 C20 1.398(5)
C19 H19 0.9500
C20 C21 1.366(5)
C20 H20 0.9500
C21 C22 1.390(5)
C21 H21 0.9500
C22 C23 1.389(5)
C22 H22 0.9500
C23 H23 0.9500
C24 C25 1.379(4)
C24 C29 1.391(4)
C25 C26 1.412(4)
C25 H25 0.9500
C26 C27 1.370(5)
C26 H26 0.9500
C27 C28 1.395(5)
C27 H27 0.9500
C28 C29 1.389(4)
C28 H28 0.9500
C29 H29 0.9500
C30 C35 1.387(4)
C30 C31 1.390(4)
C31 C32 1.390(4)
C31 H31 0.9500
C32 C33 1.386(5)
C32 H32 0.9500
C33 C34 1.377(5)
C33 H33 0.9500
C34 C35 1.386(4)
C34 H34 0.9500
C35 H35 0.9500
Cl3 C36 1.757(4)
Cl4 C36 1.772(4)
C36 H36A 0.9900
C36 H36B 0.9900
Cl5 C37 1.698(6)
Cl6 C37 1.694(6)
C37 H37A 0.9900
C37 H37B 0.9900

loop_
_geom_torsion_atom_site_label_1
_geom_torsion_atom_site_label_2
_geom_torsion_atom_site_label_3
_geom_torsion_atom_site_label_4
_geom_torsion
N1 Pd1 P1 C30 -70.43(12)
Cl2 Pd1 P1 C30 106.80(11)
N1 Pd1 P1 C3 49.66(12)
Cl2 Pd1 P1 C3 -133.11(10)
N1 Pd1 P1 C24 164.91(13)
Cl2 Pd1 P1 C24 -17.86(11)
P1 Pd1 N1 C1 -49.7(2)
Cl1 Pd1 N1 C1 121.0(2)
P1 Pd1 N1 N2 143.25(19)
Cl1 Pd1 N1 N2 -46.05(19)
C1 N1 N2 C11 160.4(3)
Pd1 N1 N2 C11 -32.0(3)
C1 N1 N2 C8 2.3(4)
Pd1 N1 N2 C8 169.9(2)
N2 N1 C1 C2 -176.1(3)
Pd1 N1 C1 C2 17.2(4)
N1 C1 C2 C7 -161.5(3)
N1 C1 C2 C3 23.4(5)
C7 C2 C3 C4 -1.5(4)
C1 C2 C3 C4 173.5(3)
C7 C2 C3 P1 175.9(2)
C1 C2 C3 P1 -9.1(4)
C30 P1 C3 C2 89.4(2)
C24 P1 C3 C2 -158.7(2)
Pd1 P1 C3 C2 -33.9(2)
C30 P1 C3 C4 -93.2(2)
C24 P1 C3 C4 18.7(3)
Pd1 P1 C3 C4 143.5(2)
C2 C3 C4 C5 1.5(4)
P1 C3 C4 C5 -175.9(2)
C3 C4 C5 C6 0.8(5)
C4 C5 C6 C7 -3.2(5)
C5 C6 C7 C2 3.3(5)
C3 C2 C7 C6 -0.9(4)
C1 C2 C7 C6 -176.4(3)
N1 N2 C8 C12 -73.7(3)
C11 N2 C8 C12 126.6(3)
N1 N2 C8 C9 165.7(2)
C11 N2 C8 C9 6.1(3)
N2 C8 C9 C10 21.1(3)
C12 C8 C9 C10 -99.4(3)
C8 C9 C10 C11 -39.4(3)
N1 N2 C11 C18 -71.5(3)
C8 N2 C11 C18 88.4(3)
N1 N2 C11 C10 170.4(2)
C8 N2 C11 C10 -29.8(3)
C9 C10 C11 N2 41.1(3)
C9 C10 C11 C18 -80.0(3)
N2 C8 C12 C13 -15.2(4)
C9 C8 C12 C13 99.4(3)
N2 C8 C12 C17 168.3(3)
C9 C8 C12 C17 -77.1(3)
C17 C12 C13 C14 -0.1(4)
C8 C12 C13 C14 -176.5(3)
C12 C13 C14 C15 -0.2(5)
C13 C14 C15 C16 0.2(5)
C14 C15 C16 C17 0.2(5)
C15 C16 C17 C12 -0.5(5)
C13 C12 C17 C16 0.5(4)
C8 C12 C17 C16 177.0(3)
N2 C11 C18 C19 -19.2(4)
C10 C11 C18 C19 92.3(3)
N2 C11 C18 C23 166.0(3)
C10 C11 C18 C23 -82.4(3)
C23 C18 C19 C20 1.3(4)
C11 C18 C19 C20 -173.5(3)
C18 C19 C20 C21 0.1(5)
C19 C20 C21 C22 -1.1(5)
C20 C21 C22 C23 0.7(5)
C19 C18 C23 C22 -1.7(4)
C11 C18 C23 C22 173.3(3)
C21 C22 C23 C18 0.7(5)
C30 P1 C24 C25 0.0(3)
C3 P1 C24 C25 -114.8(2)
Pd1 P1 C24 C25 129.0(2)
C30 P1 C24 C29 178.9(2)
C3 P1 C24 C29 64.2(3)
Pd1 P1 C24 C29 -52.0(3)
C29 C24 C25 C26 -0.5(5)
P1 C24 C25 C26 178.4(2)
C24 C25 C26 C27 0.4(5)
C25 C26 C27 C28 -0.3(5)
C26 C27 C28 C29 0.2(5)
C27 C28 C29 C24 -0.3(5)
C25 C24 C29 C28 0.4(5)
P1 C24 C29 C28 -178.5(2)
C3 P1 C30 C35 -171.9(2)
C24 P1 C30 C35 77.3(2)
Pd1 P1 C30 C35 -53.9(2)
C3 P1 C30 C31 12.4(3)
C24 P1 C30 C31 -98.4(3)
Pd1 P1 C30 C31 130.4(2)
C35 C30 C31 C32 -1.4(4)
P1 C30 C31 C32 174.2(2)
C30 C31 C32 C33 0.1(5)
C31 C32 C33 C34 0.6(5)
C32 C33 C34 C35 0.1(5)
C33 C34 C35 C30 -1.4(5)
C31 C30 C35 C34 2.0(4)
P1 C30 C35 C34 -173.7(2)
